data_4024657
loop_
_publ_author_name
'Jie Chen'
'Shengming Ma'

_publ_section_title
;
An X-(X = I, Br)-Triggered Ring-Opening Cyclization of
Cyclopropenyl-Substituted Alkyl Halides or Mesylates: An Efficient and
Highly Regio- and Stereoselective Approach to (E)-Haloalkylidene
4-7-Membered Cyclic Compounds
;
_journal_name_full 'Journal of Organic Chemistry'
_journal_page_first 5595
_journal_page_last 5598
_journal_paper_doi 10.1021/jo900389m
_journal_volume 74
_journal_year 2009
_chemical_formula_sum 'C16 H17 I O4'
_chemical_formula_weight 400.20
_chemical_name_systematic
; 
 ? 
;
_space_group_IT_number 14
_symmetry_cell_setting monoclinic
_symmetry_space_group_name_Hall '-P 2ybc'
_symmetry_space_group_name_H-M 'P 1 21/c 1'
_atom_sites_solution_hydrogens geom
_atom_sites_solution_primary direct
_atom_sites_solution_secondary difmap
_audit_creation_method SHELXL-97
_cell_angle_alpha 90.00
_cell_angle_beta 114.2340(10)
_cell_angle_gamma 90.00
_cell_formula_units_Z 4
_cell_length_a 9.1568(7)
_cell_length_b 19.9575(16)
_cell_length_c 9.6108(7)
_cell_measurement_reflns_used 4875
_cell_measurement_temperature 293(2)
_cell_measurement_theta_max 56.428
_cell_measurement_theta_min 4.878
_cell_volume 1601.6(2)
_computing_cell_refinement 'Bruker SMART'
_computing_data_collection 'Bruker SMART'
_computing_data_reduction 'Bruker SHELXTL'
_computing_molecular_graphics 'Bruker SHELXTL'
_computing_publication_material 'Bruker SHELXTL'
_computing_structure_refinement 'SHELXL-97 (Sheldrick, 1997)'
_computing_structure_solution 'SHELXS-97 (Sheldrick, 1990)'
_diffrn_ambient_temperature 293(2)
_diffrn_measured_fraction_theta_full 0.997
_diffrn_measured_fraction_theta_max 0.997
_diffrn_measurement_device_type 'CCD area detector'
_diffrn_measurement_method 'phi and omega scans'
_diffrn_radiation_monochromator graphite
_diffrn_radiation_source 'fine-focus sealed tube'
_diffrn_radiation_type MoK\a
_diffrn_radiation_wavelength 0.71073
_diffrn_reflns_av_R_equivalents 0.0446
_diffrn_reflns_av_sigmaI/netI 0.0347
_diffrn_reflns_limit_h_max 9
_diffrn_reflns_limit_h_min -11
_diffrn_reflns_limit_k_max 25
_diffrn_reflns_limit_k_min -25
_diffrn_reflns_limit_l_max 12
_diffrn_reflns_limit_l_min -9
_diffrn_reflns_number 9277
_diffrn_reflns_theta_full 26.99
_diffrn_reflns_theta_max 26.99
_diffrn_reflns_theta_min 2.04
_exptl_absorpt_coefficient_mu 2.012
_exptl_absorpt_correction_T_max 1.00000
_exptl_absorpt_correction_T_min 0.65067
_exptl_absorpt_correction_type empirical
_exptl_crystal_colour colorless
_exptl_crystal_density_diffrn 1.660
_exptl_crystal_density_method 'not measured'
_exptl_crystal_description prismatic
_exptl_crystal_F_000 792
_exptl_crystal_size_max 0.411
_exptl_crystal_size_mid 0.312
_exptl_crystal_size_min 0.211
_refine_diff_density_max 0.631
_refine_diff_density_min -1.218
_refine_diff_density_rms 0.085
_refine_ls_extinction_coef 0.0059(5)
_refine_ls_extinction_expression Fc^*^=kFc[1+0.001xFc^2^\l^3^/sin(2\q)]^-1/4^
_refine_ls_extinction_method SHELXL
_refine_ls_goodness_of_fit_ref 1.055
_refine_ls_hydrogen_treatment constr
_refine_ls_matrix_type full
_refine_ls_number_parameters 193
_refine_ls_number_reflns 3483
_refine_ls_number_restraints 0
_refine_ls_restrained_S_all 1.055
_refine_ls_R_factor_all 0.0394
_refine_ls_R_factor_gt 0.0332
_refine_ls_shift/su_max 0.002
_refine_ls_shift/su_mean 0.000
_refine_ls_structure_factor_coef Fsqd
_refine_ls_weighting_details 'calc w=1/[\s^2^(Fo^2^)+(0.0465P)^2^+0.3225P] where P=(Fo^2^+2Fc^2^)/3'
_refine_ls_weighting_scheme calc
_refine_ls_wR_factor_gt 0.0847
_refine_ls_wR_factor_ref 0.0878
_reflns_number_gt 2984
_reflns_number_total 3483
_reflns_threshold_expression >2sigma(I)
_cod_data_source_file jo900389m_si_001.cif
_cod_data_source_block cd2790
_cod_depositor_comments
;
The following automatic conversions were performed:
'_symmetry_cell_setting' value 'Monoclinic' changed to 'monoclinic'
according to '/home/saulius/struct/CIF-dictionaries/cif_core.dic'
dictionary named 'cif_core.dic' version 2.4.1 from 2010-06-29.

Automatic conversion script
Id: cif_fix_enum 1527 2010-12-29 10:47:43Z saulius 
;
_cod_original_sg_symbol_H-M P2(1)/c
_cod_database_code 4024657

loop_
_symmetry_equiv_pos_as_xyz
'x, y, z'
'-x, y+1/2, -z+1/2'
'-x, -y, -z'
'x, -y-1/2, z-1/2'

loop_
_atom_site_label
_atom_site_type_symbol
_atom_site_fract_x
_atom_site_fract_y
_atom_site_fract_z
_atom_site_U_iso_or_equiv
_atom_site_adp_type
_atom_site_occupancy
_atom_site_symmetry_multiplicity
_atom_site_calc_flag
_atom_site_refinement_flags
_atom_site_disorder_assembly
_atom_site_disorder_group
I I 1.41508(2) 0.615031(11) 0.64162(2) 0.05240(11) Uani 1 1 d . . .
O1 O 0.9189(2) 0.73863(10) 0.6085(3) 0.0544(6) Uani 1 1 d . . .
O2 O 0.6809(2) 0.68856(9) 0.5202(3) 0.0475(5) Uani 1 1 d . . .
O3 O 0.9521(3) 0.52586(9) 0.7646(2) 0.0533(6) Uani 1 1 d . . .
O4 O 0.8665(3) 0.62248(9) 0.8189(2) 0.0409(4) Uani 1 1 d . . .
C1 C 0.9075(3) 0.61742(11) 0.5912(3) 0.0308(5) Uani 1 1 d . . .
C2 C 0.8066(3) 0.57552(14) 0.4497(3) 0.0401(6) Uani 1 1 d . . .
H2A H 0.8332 0.5283 0.4667 0.048 Uiso 1 1 calc R . .
H2B H 0.6931 0.5812 0.4229 0.048 Uiso 1 1 calc R . .
C3 C 0.8529(4) 0.60373(16) 0.3264(3) 0.0487(7) Uani 1 1 d . . .
H3A H 0.7937 0.6445 0.2835 0.058 Uiso 1 1 calc R . .
H3B H 0.8322 0.5714 0.2451 0.058 Uiso 1 1 calc R . .
C4 C 1.0323(4) 0.61816(14) 0.4091(3) 0.0420(6) Uani 1 1 d . . .
H4A H 1.0942 0.5832 0.3882 0.050 Uiso 1 1 calc R . .
H4B H 1.0584 0.6608 0.3763 0.050 Uiso 1 1 calc R . .
C5 C 1.0682(3) 0.62010(11) 0.5784(3) 0.0320(5) Uani 1 1 d . . .
C6 C 1.2117(3) 0.61952(12) 0.6935(3) 0.0345(5) Uani 1 1 d . . .
C7 C 1.2535(3) 0.62399(13) 0.8591(3) 0.0348(6) Uani 1 1 d . . .
C8 C 1.2105(3) 0.67959(14) 0.9200(3) 0.0418(6) Uani 1 1 d . . .
H8 H 1.1551 0.7147 0.8567 0.050 Uiso 1 1 calc R . .
C9 C 1.2502(4) 0.68285(18) 1.0757(4) 0.0562(8) Uani 1 1 d . . .
H9 H 1.2191 0.7198 1.1159 0.067 Uiso 1 1 calc R . .
C10 C 1.3337(4) 0.6327(2) 1.1696(4) 0.0637(10) Uani 1 1 d . . .
H10 H 1.3618 0.6358 1.2740 0.076 Uiso 1 1 calc R . .
C11 C 1.3773(4) 0.5767(2) 1.1103(4) 0.0649(10) Uani 1 1 d . . .
H11 H 1.4321 0.5418 1.1745 0.078 Uiso 1 1 calc R . .
C12 C 1.3400(4) 0.57286(16) 0.9580(4) 0.0523(8) Uani 1 1 d . . .
H12 H 1.3724 0.5358 0.9193 0.063 Uiso 1 1 calc R . .
C13 C 0.8396(3) 0.68879(13) 0.5771(3) 0.0339(5) Uani 1 1 d . . .
C14 C 0.6042(4) 0.75330(16) 0.4959(5) 0.0704(11) Uani 1 1 d . . .
H14A H 0.6352 0.7759 0.5920 0.106 Uiso 1 1 calc R . .
H14B H 0.4901 0.7476 0.4502 0.106 Uiso 1 1 calc R . .
H14C H 0.6363 0.7795 0.4295 0.106 Uiso 1 1 calc R . .
C15 C 0.9122(3) 0.58277(12) 0.7347(3) 0.0323(5) Uani 1 1 d . . .
C16 C 0.8753(4) 0.59457(18) 0.9618(4) 0.0536(8) Uani 1 1 d . . .
H16A H 0.7848 0.5658 0.9421 0.080 Uiso 1 1 calc R . .
H16B H 0.8745 0.6303 1.0285 0.080 Uiso 1 1 calc R . .
H16C H 0.9723 0.5692 1.0093 0.080 Uiso 1 1 calc R . .

loop_
_atom_site_aniso_label
_atom_site_aniso_U_11
_atom_site_aniso_U_22
_atom_site_aniso_U_33
_atom_site_aniso_U_23
_atom_site_aniso_U_13
_atom_site_aniso_U_12
I 0.03852(14) 0.06696(17) 0.05854(17) -0.00396(9) 0.02682(11) -0.00067(8)
O1 0.0415(11) 0.0307(10) 0.0823(16) 0.0055(10) 0.0166(11) -0.0009(8)
O2 0.0322(10) 0.0379(10) 0.0662(14) 0.0083(9) 0.0139(9) 0.0068(8)
O3 0.0832(16) 0.0333(10) 0.0468(12) 0.0092(9) 0.0300(11) 0.0104(10)
O4 0.0504(12) 0.0408(10) 0.0377(11) 0.0072(8) 0.0242(9) 0.0082(8)
C1 0.0307(12) 0.0301(12) 0.0285(12) 0.0014(9) 0.0088(10) -0.0011(9)
C2 0.0394(14) 0.0395(14) 0.0327(14) -0.0049(11) 0.0061(11) -0.0031(11)
C3 0.0533(18) 0.0593(18) 0.0260(14) 0.0006(12) 0.0086(12) -0.0011(14)
C4 0.0517(17) 0.0466(15) 0.0295(14) 0.0034(11) 0.0184(12) 0.0002(12)
C5 0.0375(13) 0.0280(11) 0.0317(13) 0.0010(9) 0.0154(11) 0.0014(9)
C6 0.0357(13) 0.0319(12) 0.0390(14) -0.0012(10) 0.0185(11) 0.0003(10)
C7 0.0276(12) 0.0404(13) 0.0322(13) -0.0028(11) 0.0080(10) -0.0036(10)
C8 0.0363(14) 0.0434(14) 0.0424(15) -0.0053(12) 0.0128(12) -0.0009(11)
C9 0.0550(19) 0.066(2) 0.0454(17) -0.0223(16) 0.0188(15) -0.0064(16)
C10 0.061(2) 0.090(3) 0.0299(16) -0.0059(16) 0.0081(15) -0.0125(19)
C11 0.065(2) 0.068(2) 0.0382(18) 0.0085(16) -0.0018(16) 0.0046(18)
C12 0.0520(17) 0.0515(17) 0.0418(17) 0.0009(14) 0.0075(14) 0.0103(14)
C13 0.0327(13) 0.0341(12) 0.0328(13) 0.0063(10) 0.0114(10) 0.0023(10)
C14 0.0481(18) 0.0477(17) 0.103(3) 0.0124(19) 0.0179(19) 0.0190(15)
C15 0.0311(12) 0.0322(13) 0.0314(13) 0.0033(10) 0.0105(10) -0.0021(10)
C16 0.071(2) 0.0600(18) 0.0393(16) 0.0092(15) 0.0321(16) 0.0017(16)

loop_
_atom_type_symbol
_atom_type_description
_atom_type_scat_dispersion_real
_atom_type_scat_dispersion_imag
_atom_type_scat_source
C C 0.0033 0.0016 'International Tables Vol C Tables 4.2.6.8 and 6.1.1.4'
H H 0.0000 0.0000 'International Tables Vol C Tables 4.2.6.8 and 6.1.1.4'
O O 0.0106 0.0060 'International Tables Vol C Tables 4.2.6.8 and 6.1.1.4'
I I -0.4742 1.8119 'International Tables Vol C Tables 4.2.6.8 and 6.1.1.4'

loop_
_geom_angle_atom_site_label_1
_geom_angle_atom_site_label_2
_geom_angle_atom_site_label_3
_geom_angle
_geom_angle_site_symmetry_1
_geom_angle_site_symmetry_3
_geom_angle_publ_flag
C13 O2 C14 116.2(2) . . ?
C15 O4 C16 116.2(2) . . ?
C5 C1 C15 114.7(2) . . ?
C5 C1 C13 109.2(2) . . ?
C15 C1 C13 111.1(2) . . ?
C5 C1 C2 101.4(2) . . ?
C15 C1 C2 109.6(2) . . ?
C13 C1 C2 110.5(2) . . ?
C3 C2 C1 103.2(2) . . ?
C3 C2 H2A 111.1 . . ?
C1 C2 H2A 111.1 . . ?
C3 C2 H2B 111.1 . . ?
C1 C2 H2B 111.1 . . ?
H2A C2 H2B 109.1 . . ?
C2 C3 C4 104.4(2) . . ?
C2 C3 H3A 110.9 . . ?
C4 C3 H3A 110.9 . . ?
C2 C3 H3B 110.9 . . ?
C4 C3 H3B 110.9 . . ?
H3A C3 H3B 108.9 . . ?
C5 C4 C3 105.9(2) . . ?
C5 C4 H4A 110.5 . . ?
C3 C4 H4A 110.5 . . ?
C5 C4 H4B 110.5 . . ?
C3 C4 H4B 110.5 . . ?
H4A C4 H4B 108.7 . . ?
C6 C5 C4 126.6(3) . . ?
C6 C5 C1 126.2(2) . . ?
C4 C5 C1 107.0(2) . . ?
C5 C6 C7 128.8(3) . . ?
C5 C6 I 118.1(2) . . ?
C7 C6 I 113.06(18) . . ?
C8 C7 C12 118.5(3) . . ?
C8 C7 C6 120.7(2) . . ?
C12 C7 C6 120.8(3) . . ?
C7 C8 C9 119.9(3) . . ?
C7 C8 H8 120.0 . . ?
C9 C8 H8 120.0 . . ?
C10 C9 C8 120.6(3) . . ?
C10 C9 H9 119.7 . . ?
C8 C9 H9 119.7 . . ?
C9 C10 C11 120.1(3) . . ?
C9 C10 H10 120.0 . . ?
C11 C10 H10 120.0 . . ?
C12 C11 C10 120.0(3) . . ?
C12 C11 H11 120.0 . . ?
C10 C11 H11 120.0 . . ?
C11 C12 C7 120.8(3) . . ?
C11 C12 H12 119.6 . . ?
C7 C12 H12 119.6 . . ?
O1 C13 O2 123.8(2) . . ?
O1 C13 C1 124.5(2) . . ?
O2 C13 C1 111.6(2) . . ?
O2 C14 H14A 109.5 . . ?
O2 C14 H14B 109.5 . . ?
H14A C14 H14B 109.5 . . ?
O2 C14 H14C 109.5 . . ?
H14A C14 H14C 109.5 . . ?
H14B C14 H14C 109.5 . . ?
O3 C15 O4 124.6(3) . . ?
O3 C15 C1 122.8(2) . . ?
O4 C15 C1 112.6(2) . . ?
O4 C16 H16A 109.5 . . ?
O4 C16 H16B 109.5 . . ?
H16A C16 H16B 109.5 . . ?
O4 C16 H16C 109.5 . . ?
H16A C16 H16C 109.5 . . ?
H16B C16 H16C 109.5 . . ?

loop_
_geom_bond_atom_site_label_1
_geom_bond_atom_site_label_2
_geom_bond_distance
_geom_bond_site_symmetry_2
_geom_bond_publ_flag
I C6 2.118(3) . ?
O1 C13 1.195(3) . ?
O2 C13 1.326(3) . ?
O2 C14 1.443(3) . ?
O3 C15 1.192(3) . ?
O4 C15 1.318(3) . ?
O4 C16 1.453(4) . ?
C1 C5 1.527(4) . ?
C1 C15 1.528(4) . ?
C1 C13 1.538(3) . ?
C1 C2 1.540(3) . ?
C2 C3 1.521(4) . ?
C2 H2A 0.9700 . ?
C2 H2B 0.9700 . ?
C3 C4 1.531(4) . ?
C3 H3A 0.9700 . ?
C3 H3B 0.9700 . ?
C4 C5 1.523(4) . ?
C4 H4A 0.9700 . ?
C4 H4B 0.9700 . ?
C5 C6 1.325(4) . ?
C6 C7 1.479(4) . ?
C7 C8 1.385(4) . ?
C7 C12 1.398(4) . ?
C8 C9 1.389(4) . ?
C8 H8 0.9300 . ?
C9 C10 1.355(5) . ?
C9 H9 0.9300 . ?
C10 C11 1.385(6) . ?
C10 H10 0.9300 . ?
C11 C12 1.362(5) . ?
C11 H11 0.9300 . ?
C12 H12 0.9300 . ?
C14 H14A 0.9600 . ?
C14 H14B 0.9600 . ?
C14 H14C 0.9600 . ?
C16 H16A 0.9600 . ?
C16 H16B 0.9600 . ?
C16 H16C 0.9600 . ?

loop_
_geom_torsion_atom_site_label_1
_geom_torsion_atom_site_label_2
_geom_torsion_atom_site_label_3
_geom_torsion_atom_site_label_4
_geom_torsion
_geom_torsion_site_symmetry_1
_geom_torsion_site_symmetry_2
_geom_torsion_site_symmetry_3
_geom_torsion_site_symmetry_4
_geom_torsion_publ_flag
C5 C1 C2 C3 -42.3(2) . . . . ?
C15 C1 C2 C3 -163.8(2) . . . . ?
C13 C1 C2 C3 73.4(3) . . . . ?
C1 C2 C3 C4 37.8(3) . . . . ?
C2 C3 C4 C5 -18.3(3) . . . . ?
C3 C4 C5 C6 167.4(2) . . . . ?
C3 C4 C5 C1 -8.3(3) . . . . ?
C15 C1 C5 C6 -26.8(3) . . . . ?
C13 C1 C5 C6 98.6(3) . . . . ?
C2 C1 C5 C6 -144.7(2) . . . . ?
C15 C1 C5 C4 149.0(2) . . . . ?
C13 C1 C5 C4 -85.6(2) . . . . ?
C2 C1 C5 C4 31.0(2) . . . . ?
C4 C5 C6 C7 177.3(2) . . . . ?
C1 C5 C6 C7 -7.7(4) . . . . ?
C4 C5 C6 I -0.3(3) . . . . ?
C1 C5 C6 I 174.66(17) . . . . ?
C5 C6 C7 C8 -60.4(4) . . . . ?
I C6 C7 C8 117.3(2) . . . . ?
C5 C6 C7 C12 120.9(3) . . . . ?
I C6 C7 C12 -61.4(3) . . . . ?
C12 C7 C8 C9 -1.5(4) . . . . ?
C6 C7 C8 C9 179.8(3) . . . . ?
C7 C8 C9 C10 1.4(5) . . . . ?
C8 C9 C10 C11 -1.5(5) . . . . ?
C9 C10 C11 C12 1.8(6) . . . . ?
C10 C11 C12 C7 -2.0(6) . . . . ?
C8 C7 C12 C11 1.8(5) . . . . ?
C6 C7 C12 C11 -179.5(3) . . . . ?
C14 O2 C13 O1 0.3(5) . . . . ?
C14 O2 C13 C1 -177.4(3) . . . . ?
C5 C1 C13 O1 -25.7(4) . . . . ?
C15 C1 C13 O1 101.7(3) . . . . ?
C2 C1 C13 O1 -136.4(3) . . . . ?
C5 C1 C13 O2 152.0(2) . . . . ?
C15 C1 C13 O2 -80.6(3) . . . . ?
C2 C1 C13 O2 41.3(3) . . . . ?
C16 O4 C15 O3 3.6(4) . . . . ?
C16 O4 C15 C1 -176.9(2) . . . . ?
C5 C1 C15 O3 -59.9(3) . . . . ?
C13 C1 C15 O3 175.7(2) . . . . ?
C2 C1 C15 O3 53.3(3) . . . . ?
C5 C1 C15 O4 120.6(2) . . . . ?
C13 C1 C15 O4 -3.7(3) . . . . ?
C2 C1 C15 O4 -126.2(2) . . . . ?

loop_
_cod_related_entry_id
_cod_related_entry_database
_cod_related_entry_code
1 ChemSpider 8628991
